data_2209066
loop_
_publ_author_name
'Jun-Ying Ma'
'Shao-Huan Gu'
'Jin-Wu Guo'
'Ben-Lian Lv'
'Wei-Ping Yin'

_publ_section_title
;
 Dibromo{4-bromo-2-[2-(isopropylamino)ethyliminomethyl]phenolato}zinc(II)
;
_journal_coeditor_code AC2025
_journal_issue 6
_journal_name_full 'Acta Crystallographica Section E'
_journal_page_first m1437
_journal_page_last m1438
_journal_paper_doi 10.1107/S1600536806019738
_journal_volume 62
_journal_year 2006
_chemical_formula_iupac '[Zn Br2 (C12 H17 Br1 N2 O)]'
_chemical_formula_moiety 'C12 H17 Br3 N2 O Zn'
_chemical_formula_sum 'C12 H17 Br3 N2 O Zn'
_chemical_formula_weight 510.38
_chemical_name_systematic
;
Dibromo{4-bromo-2-[2-(isopropylamino)ethyliminomethyl]phenolato}zinc(II)
;
_space_group_IT_number 14
_symmetry_cell_setting monoclinic
_symmetry_space_group_name_Hall '-P 2yn'
_symmetry_space_group_name_H-M 'P 1 21/n 1'
_atom_sites_solution_hydrogens geom
_atom_sites_solution_primary direct
_atom_sites_solution_secondary difmap
_audit_creation_method SHELXL-97
_cell_angle_alpha 90.00
_cell_angle_beta 92.007(3)
_cell_angle_gamma 90.00
_cell_formula_units_Z 4
_cell_length_a 7.0440(10)
_cell_length_b 15.048(3)
_cell_length_c 16.179(3)
_cell_measurement_reflns_used 3471
_cell_measurement_temperature 298(2)
_cell_measurement_theta_max 24.1
_cell_measurement_theta_min 2.5
_cell_volume 1713.9(5)
_computing_cell_refinement SMART
_computing_data_collection 'SMART (Bruker, 1998)'
_computing_data_reduction 'SAINT (Bruker, 1998)'
_computing_molecular_graphics 'SHELXTL (Bruker, 1998)'
_computing_publication_material SHELXTL
_computing_structure_refinement 'SHELXL97 (Sheldrick, 1997)'
_computing_structure_solution 'SHELXS97 (Sheldrick, 1997)'
_diffrn_ambient_temperature 298(2)
_diffrn_measured_fraction_theta_full 0.979
_diffrn_measured_fraction_theta_max 0.979
_diffrn_measurement_device_type 'Bruker SMART CCD area-detector'
_diffrn_measurement_method \w
_diffrn_radiation_monochromator graphite
_diffrn_radiation_source 'fine-focus sealed tube'
_diffrn_radiation_type MoK\a
_diffrn_radiation_wavelength 0.71073
_diffrn_reflns_av_R_equivalents 0.0748
_diffrn_reflns_av_sigmaI/netI 0.0832
_diffrn_reflns_limit_h_max 8
_diffrn_reflns_limit_h_min -8
_diffrn_reflns_limit_k_max 18
_diffrn_reflns_limit_k_min -18
_diffrn_reflns_limit_l_max 20
_diffrn_reflns_limit_l_min -19
_diffrn_reflns_number 13301
_diffrn_reflns_theta_full 26.50
_diffrn_reflns_theta_max 26.50
_diffrn_reflns_theta_min 2.71
_diffrn_standards_decay_% 0
_diffrn_standards_number 0
_exptl_absorpt_coefficient_mu 8.421
_exptl_absorpt_correction_T_max 0.5178
_exptl_absorpt_correction_T_min 0.4314
_exptl_absorpt_correction_type multi-scan
_exptl_absorpt_process_details '(SADABS; Sheldrick, 1996)'
_exptl_crystal_colour colourless
_exptl_crystal_density_diffrn 1.978
_exptl_crystal_density_method 'not measured'
_exptl_crystal_description block
_exptl_crystal_F_000 984
_exptl_crystal_size_max 0.12
_exptl_crystal_size_mid 0.10
_exptl_crystal_size_min 0.09
_refine_diff_density_max 0.956
_refine_diff_density_min -1.862
_refine_ls_extinction_method none
_refine_ls_goodness_of_fit_ref 1.054
_refine_ls_hydrogen_treatment constr
_refine_ls_matrix_type full
_refine_ls_number_parameters 174
_refine_ls_number_reflns 3471
_refine_ls_number_restraints 0
_refine_ls_restrained_S_all 1.054
_refine_ls_R_factor_all 0.1210
_refine_ls_R_factor_gt 0.0718
_refine_ls_shift/su_max 0.000
_refine_ls_shift/su_mean 0.000
_refine_ls_structure_factor_coef Fsqd
_refine_ls_weighting_details 'calc w=1/[\s^2^(Fo^2^)+(0.1122P)^2^+0.0647P] where P=(Fo^2^+2Fc^2^)/3'
_refine_ls_weighting_scheme calc
_refine_ls_wR_factor_gt 0.1827
_refine_ls_wR_factor_ref 0.2154
_reflns_number_gt 2078
_reflns_number_total 3471
_reflns_threshold_expression I>2\s(I)
_cod_data_source_file ac2025.cif
_cod_data_source_block I
_cod_depositor_comments
;
The following automatic conversions were performed:
'_symmetry_cell_setting' value 'Monoclinic' changed to 'monoclinic'
according to '/home/saulius/struct/CIF-dictionaries/cif_core.dic'
dictionary named 'cif_core.dic' version 2.4.1 from 2010-06-29.

Automatic conversion script
Id: cif_fix_enum 1527 2010-12-29 10:47:43Z saulius 

The following automatic conversions were performed:

'_symmetry_cell_setting' value 'Monoclinic' changed to 'monoclinic'
according to /home/saulius/struct/CIF-dictionaries/cif_core.dic
dictionary named 'cif_core.dic' version 2.4.1 from 2010-06-29.

Automatic conversion script
Id: cif_fix_values 1715 2011-07-08 13:25:40Z adriana 
;
_cod_original_sg_symbol_H-M 'P 21/n'
_cod_database_code 2209066
_cod_database_fobs_code 2209066

loop_
_symmetry_equiv_pos_as_xyz
'x, y, z'
'-x+1/2, y+1/2, -z+1/2'
'-x, -y, -z'
'x-1/2, -y-1/2, z-1/2'

loop_
_atom_site_type_symbol
_atom_site_label
_atom_site_fract_x
_atom_site_fract_y
_atom_site_fract_z
_atom_site_U_iso_or_equiv
_atom_site_adp_type
_atom_site_calc_flag
_atom_site_refinement_flags
_atom_site_occupancy
Zn Zn1 0.25285(15) 0.75608(7) 0.11034(6) 0.0423(3) Uani d . 1
Br Br1 0.96561(16) 0.50596(7) 0.34194(7) 0.0591(4) Uani d . 1
Br Br2 0.08996(16) 0.88974(8) 0.08763(7) 0.0605(4) Uani d . 1
Br Br3 0.1238(2) 0.63055(12) 0.03592(12) 0.1021(6) Uani d . 1
O O1 0.3113(9) 0.7391(5) 0.2276(4) 0.0503(17) Uani d . 1
N N1 0.5261(11) 0.7639(5) 0.0798(4) 0.0373(17) Uani d . 1
N N2 0.6233(14) 0.6740(7) -0.0823(5) 0.065(3) Uani d . 1
H H2A 0.7472 0.6807 -0.0682 0.078 Uiso calc R 1
H H2B 0.5739 0.6337 -0.0480 0.078 Uiso calc R 1
C C1 0.6198(12) 0.6794(6) 0.2021(5) 0.0354(19) Uani d . 1
C C2 0.4594(12) 0.6908(6) 0.2513(5) 0.0362(19) Uani d . 1
C C3 0.4646(14) 0.6473(7) 0.3284(6) 0.049(2) Uani d . 1
H H3 0.3621 0.6546 0.3624 0.059 Uiso calc R 1
C C4 0.6095(14) 0.5958(6) 0.3553(6) 0.043(2) Uani d . 1
H H4 0.6077 0.5694 0.4073 0.052 Uiso calc R 1
C C5 0.7633(13) 0.5822(6) 0.3044(5) 0.041(2) Uani d . 1
C C6 0.7725(13) 0.6244(6) 0.2311(5) 0.040(2) Uani d . 1
H H6 0.8790 0.6176 0.1993 0.048 Uiso calc R 1
C C7 0.6530(13) 0.7261(6) 0.1256(5) 0.038(2) Uani d . 1
H H7 0.7775 0.7286 0.1084 0.046 Uiso calc R 1
C C8 0.5845(13) 0.8099(6) 0.0040(5) 0.042(2) Uani d . 1
H H8A 0.7218 0.8151 0.0053 0.050 Uiso calc R 1
H H8B 0.5318 0.8694 0.0032 0.050 Uiso calc R 1
C C9 0.5210(13) 0.7625(6) -0.0732(5) 0.040(2) Uani d . 1
H H9A 0.5455 0.7997 -0.1206 0.049 Uiso calc R 1
H H9B 0.3852 0.7521 -0.0723 0.049 Uiso calc R 1
C C10 0.6029(14) 0.6412(6) -0.1701(5) 0.041(2) Uani d . 1
H H10 0.6599 0.6848 -0.2068 0.049 Uiso calc R 1
C C11 0.3994(18) 0.6275(8) -0.1970(7) 0.066(3) Uani d . 1
H H11A 0.3918 0.6146 -0.2552 0.099 Uiso calc R 1
H H11B 0.3282 0.6803 -0.1862 0.099 Uiso calc R 1
H H11C 0.3480 0.5786 -0.1670 0.099 Uiso calc R 1
C C12 0.711(3) 0.5550(9) -0.1752(9) 0.101(5) Uani d . 1
H H12A 0.7031 0.5236 -0.1238 0.151 Uiso calc R 1
H H12B 0.8415 0.5673 -0.1858 0.151 Uiso calc R 1
H H12C 0.6566 0.5194 -0.2192 0.151 Uiso calc R 1

loop_
_atom_site_aniso_label
_atom_site_aniso_U_11
_atom_site_aniso_U_22
_atom_site_aniso_U_33
_atom_site_aniso_U_12
_atom_site_aniso_U_13
_atom_site_aniso_U_23
Zn1 0.0337(6) 0.0534(7) 0.0401(6) 0.0027(5) 0.0062(4) -0.0014(5)
Br1 0.0615(7) 0.0521(7) 0.0636(7) 0.0165(5) 0.0017(5) 0.0092(5)
Br2 0.0612(7) 0.0585(7) 0.0617(7) 0.0133(5) -0.0014(5) -0.0009(5)
Br3 0.0864(11) 0.1016(13) 0.1182(14) -0.0129(9) 0.0040(9) 0.0023(10)
O1 0.044(4) 0.068(5) 0.040(3) 0.014(3) 0.014(3) -0.002(3)
N1 0.047(4) 0.037(4) 0.029(4) -0.001(3) 0.008(3) -0.001(3)
N2 0.071(6) 0.077(7) 0.046(5) 0.019(5) -0.001(4) -0.002(5)
C1 0.038(5) 0.038(5) 0.030(4) 0.003(4) 0.008(4) -0.005(4)
C2 0.030(4) 0.045(5) 0.034(4) 0.005(4) 0.009(3) 0.000(4)
C3 0.044(5) 0.063(7) 0.041(5) 0.011(5) 0.016(4) 0.011(5)
C4 0.053(6) 0.043(5) 0.035(5) -0.007(4) 0.004(4) 0.004(4)
C5 0.042(5) 0.039(5) 0.043(5) -0.001(4) -0.001(4) 0.000(4)
C6 0.040(5) 0.044(5) 0.036(5) -0.001(4) 0.011(4) 0.001(4)
C7 0.032(5) 0.046(5) 0.037(5) -0.001(4) 0.010(4) -0.007(4)
C8 0.046(5) 0.043(5) 0.037(5) 0.000(4) 0.008(4) 0.004(4)
C9 0.033(5) 0.051(6) 0.037(5) 0.004(4) 0.002(4) 0.006(4)
C10 0.059(6) 0.038(5) 0.026(4) 0.002(4) 0.011(4) 0.002(4)
C11 0.072(8) 0.075(8) 0.050(6) -0.014(6) 0.001(6) -0.003(5)
C12 0.165(16) 0.068(9) 0.071(9) 0.052(10) 0.021(9) -0.005(7)

loop_
_atom_type_symbol
_atom_type_description
_atom_type_scat_dispersion_real
_atom_type_scat_dispersion_imag
_atom_type_scat_source
C C 0.0033 0.0016 'International Tables Vol C Tables 4.2.6.8 and 6.1.1.4'
H H 0.0000 0.0000 'International Tables Vol C Tables 4.2.6.8 and 6.1.1.4'
N N 0.0061 0.0033 'International Tables Vol C Tables 4.2.6.8 and 6.1.1.4'
O O 0.0106 0.0060 'International Tables Vol C Tables 4.2.6.8 and 6.1.1.4'
Zn Zn 0.2839 1.4301 'International Tables Vol C Tables 4.2.6.8 and 6.1.1.4'
Br Br -0.2901 2.4595 'International Tables Vol C Tables 4.2.6.8 and 6.1.1.4'

loop_
_geom_angle_atom_site_label_1
_geom_angle_atom_site_label_2
_geom_angle_atom_site_label_3
_geom_angle
_geom_angle_publ_flag
O1 Zn1 N1 94.3(3) y
O1 Zn1 Br2 110.6(2) y
N1 Zn1 Br2 112.4(2) y
O1 Zn1 Br3 116.7(2) y
N1 Zn1 Br3 105.8(2) y
Br2 Zn1 Br3 115.01(7) y
C2 O1 Zn1 119.7(5) ?
C7 N1 C8 118.7(7) ?
C7 N1 Zn1 119.3(6) ?
C8 N1 Zn1 121.9(6) ?
C10 N2 C9 110.3(7) ?
C10 N2 H2A 109.6 ?
C9 N2 H2A 109.6 ?
C10 N2 H2B 109.6 ?
C9 N2 H2B 109.6 ?
H2A N2 H2B 108.1 ?
C2 C1 C6 119.6(8) ?
C2 C1 C7 125.3(8) ?
C6 C1 C7 114.8(7) ?
O1 C2 C3 120.7(7) ?
O1 C2 C1 122.8(8) ?
C3 C2 C1 116.5(8) ?
C4 C3 C2 123.5(8) ?
C4 C3 H3 118.2 ?
C2 C3 H3 118.2 ?
C3 C4 C5 119.2(8) ?
C3 C4 H4 120.4 ?
C5 C4 H4 120.4 ?
C6 C5 C4 120.7(9) ?
C6 C5 Br1 120.3(7) ?
C4 C5 Br1 118.9(7) ?
C5 C6 C1 120.3(8) ?
C5 C6 H6 119.8 ?
C1 C6 H6 119.8 ?
N1 C7 C1 125.5(8) ?
N1 C7 H7 117.2 ?
C1 C7 H7 117.2 ?
N1 C8 C9 112.8(8) ?
N1 C8 H8A 109.0 ?
C9 C8 H8A 109.0 ?
N1 C8 H8B 109.0 ?
C9 C8 H8B 109.0 ?
H8A C8 H8B 107.8 ?
C8 C9 N2 111.7(8) ?
C8 C9 H9A 109.3 ?
N2 C9 H9A 109.3 ?
C8 C9 H9B 109.3 ?
N2 C9 H9B 109.3 ?
H9A C9 H9B 107.9 ?
C11 C10 N2 112.2(8) ?
C11 C10 C12 110.1(11) ?
N2 C10 C12 107.6(9) ?
C11 C10 H10 109.0 ?
N2 C10 H10 109.0 ?
C12 C10 H10 109.0 ?
C10 C11 H11A 109.5 ?
C10 C11 H11B 109.5 ?
H11A C11 H11B 109.5 ?
C10 C11 H11C 109.5 ?
H11A C11 H11C 109.5 ?
H11B C11 H11C 109.5 ?
C10 C12 H12A 109.5 ?
C10 C12 H12B 109.5 ?
H12A C12 H12B 109.5 ?
C10 C12 H12C 109.5 ?
H12A C12 H12C 109.5 ?
H12B C12 H12C 109.5 ?

loop_
_geom_bond_atom_site_label_1
_geom_bond_atom_site_label_2
_geom_bond_distance
_geom_bond_publ_flag
Zn1 O1 1.944(7) y
Zn1 N1 2.007(8) y
Zn1 Br2 2.3382(16) y
Zn1 Br3 2.402(2) y
Br1 C5 1.912(9) ?
O1 C2 1.317(10) ?
N1 C7 1.275(12) ?
N1 C8 1.479(11) ?
N2 C10 1.506(12) ?
N2 C9 1.524(13) ?
N2 H2A 0.9000 ?
N2 H2B 0.9000 ?
C1 C2 1.415(11) ?
C1 C6 1.424(13) ?
C1 C7 1.449(12) ?
C2 C3 1.407(12) ?
C3 C4 1.342(14) ?
C3 H3 0.9300 ?
C4 C5 1.399(13) ?
C4 H4 0.9300 ?
C5 C6 1.349(12) ?
C6 H6 0.9300 ?
C7 H7 0.9300 ?
C8 C9 1.493(12) ?
C8 H8A 0.9700 ?
C8 H8B 0.9700 ?
C9 H9A 0.9700 ?
C9 H9B 0.9700 ?
C10 C11 1.498(16) ?
C10 C12 1.507(15) ?
C10 H10 0.9800 ?
C11 H11A 0.9600 ?
C11 H11B 0.9600 ?
C11 H11C 0.9600 ?
C12 H12A 0.9600 ?
C12 H12B 0.9600 ?
C12 H12C 0.9600 ?

loop_
_geom_hbond_atom_site_label_D
_geom_hbond_atom_site_label_H
_geom_hbond_atom_site_label_A
_geom_hbond_site_symmetry_A
_geom_hbond_distance_DH
_geom_hbond_distance_HA
_geom_hbond_distance_DA
_geom_hbond_angle_DHA
C10 H10 O1 4_675 0.98 1.91 2.882(11) 170
